data_4023906
loop_
_publ_author_name
'Jos\'e L. Garc\'ia Ruano'
'Alberto N\'u\~nez, Jr.'
'M. Rosario Mart\'in'
'Alberto Fraile'

_publ_section_title
;
 Totally Regio- and Stereoselective Behavior of Mono- and
 Diactivated Cyclic Alkenes in the Lu Reaction: Synthesis of
 Enantiopure Functionalized Cyclopentanes
;
_journal_name_full 'Journal of Organic Chemistry'
_journal_page_first 9366
_journal_page_last 9371
_journal_paper_doi 10.1021/jo801896a
_journal_volume 73
_journal_year 2008
_chemical_formula_sum 'C19 H22 O6 S'
_chemical_formula_weight 378.43
_chemical_name_systematic
; 
 ? 
;
_space_group_IT_number 4
_symmetry_cell_setting monoclinic
_symmetry_space_group_name_Hall 'P 2yb'
_symmetry_space_group_name_H-M 'P 1 21 1'
_atom_sites_solution_hydrogens geom
_atom_sites_solution_primary direct
_atom_sites_solution_secondary difmap
_audit_creation_method SHELXL-97
_cell_angle_alpha 90.00
_cell_angle_beta 112.593(2)
_cell_angle_gamma 90.00
_cell_formula_units_Z 2
_cell_length_a 10.3207(3)
_cell_length_b 7.6282(3)
_cell_length_c 12.6921(5)
_cell_measurement_temperature 100(2)
_cell_volume 922.54(6)
_computing_cell_refinement 'Bruker SMART'
_computing_data_collection 'Bruker SMART'
_computing_data_reduction 'Bruker SAINT'
_computing_molecular_graphics 'Bruker SHELXTL'
_computing_publication_material 'Bruker SHELXTL'
_computing_structure_refinement 'SHELXL-97 (Sheldrick, 1997)'
_computing_structure_solution 'SHELXS-97 (Sheldrick, 1990)'
_diffrn_ambient_temperature 100(2)
_diffrn_measured_fraction_theta_full 0.955
_diffrn_measured_fraction_theta_max 0.955
_diffrn_measurement_device_type 'CCD area detector'
_diffrn_measurement_method 'phi and omega scans'
_diffrn_radiation_monochromator graphite
_diffrn_radiation_source 'fine-focus sealed tube'
_diffrn_radiation_type CuK\a
_diffrn_radiation_wavelength 1.54178
_diffrn_reflns_av_R_equivalents 0.0215
_diffrn_reflns_av_sigmaI/netI 0.0268
_diffrn_reflns_limit_h_max 12
_diffrn_reflns_limit_h_min -12
_diffrn_reflns_limit_k_max 8
_diffrn_reflns_limit_k_min -9
_diffrn_reflns_limit_l_max 13
_diffrn_reflns_limit_l_min -15
_diffrn_reflns_number 6059
_diffrn_reflns_theta_full 68.88
_diffrn_reflns_theta_max 68.88
_diffrn_reflns_theta_min 3.77
_exptl_absorpt_coefficient_mu 1.846
_exptl_absorpt_correction_type multi-scan
_exptl_crystal_colour colorless
_exptl_crystal_density_diffrn 1.362
_exptl_crystal_density_meas 0
_exptl_crystal_density_method 'not measured'
_exptl_crystal_description prism
_exptl_crystal_F_000 400
_exptl_crystal_size_max 0.23
_exptl_crystal_size_mid 0.20
_exptl_crystal_size_min 0.15
_refine_diff_density_max 0.376
_refine_diff_density_min -0.264
_refine_diff_density_rms 0.056
_refine_ls_abs_structure_details 'Flack H D (1983), Acta Cryst. A39, 876-881'
_refine_ls_abs_structure_Flack -0.013(16)
_refine_ls_extinction_method none
_refine_ls_goodness_of_fit_ref 1.042
_refine_ls_hydrogen_treatment mixed
_refine_ls_matrix_type full
_refine_ls_number_parameters 323
_refine_ls_number_reflns 2908
_refine_ls_number_restraints 1
_refine_ls_restrained_S_all 1.042
_refine_ls_R_factor_all 0.0385
_refine_ls_R_factor_gt 0.0381
_refine_ls_shift/su_max 0.000
_refine_ls_shift/su_mean 0.000
_refine_ls_structure_factor_coef Fsqd
_refine_ls_weighting_details 'calc w=1/[\s^2^(Fo^2^)+(0.0820P)^2^+0.0728P] where P=(Fo^2^+2Fc^2^)/3'
_refine_ls_weighting_scheme calc
_refine_ls_wR_factor_gt 0.0970
_refine_ls_wR_factor_ref 0.0974
_reflns_number_gt 2863
_reflns_number_total 2908
_reflns_threshold_expression >2sigma(I)
_cod_data_source_file jo801896a_si_002.cif
_cod_data_source_block datos_m
_cod_depositor_comments
;
The following automatic conversions were performed:
'_symmetry_cell_setting' value 'Monoclinic' changed to 'monoclinic'
according to '/home/saulius/struct/CIF-dictionaries/cif_core.dic'
dictionary named 'cif_core.dic' version 2.4.1 from 2010-06-29.

Automatic conversion script
Id: cif_fix_enum 1527 2010-12-29 10:47:43Z saulius 
;
_cod_original_sg_symbol_H-M 'P 21'
_cod_database_code 4023906

loop_
_symmetry_equiv_pos_as_xyz
'x, y, z'
'-x, y+1/2, -z'

loop_
_atom_site_label
_atom_site_type_symbol
_atom_site_fract_x
_atom_site_fract_y
_atom_site_fract_z
_atom_site_U_iso_or_equiv
_atom_site_adp_type
_atom_site_occupancy
_atom_site_symmetry_multiplicity
_atom_site_calc_flag
_atom_site_refinement_flags
_atom_site_disorder_assembly
_atom_site_disorder_group
S1 S 0.65182(5) 0.79662(7) 0.22204(4) 0.02279(15) Uani 1 1 d . . .
O1 O 0.53857(17) 0.9097(2) 0.23017(14) 0.0295(4) Uani 1 1 d . . .
O2 O 0.62777(15) 0.3100(2) 0.23283(12) 0.0243(3) Uani 1 1 d . . .
O3 O 0.75363(15) 0.4307(2) 0.14279(13) 0.0266(4) Uani 1 1 d . . .
O4 O 0.56034(16) 0.3798(2) 0.38268(13) 0.0240(3) Uani 1 1 d . . .
O5 O 0.17435(17) 0.4210(3) 0.19487(14) 0.0321(4) Uani 1 1 d . . .
O6 O 0.07842(15) 0.4560(2) 0.00398(13) 0.0276(4) Uani 1 1 d . . .
C1 C 0.7583(2) 0.7260(3) 0.36306(19) 0.0226(4) Uani 1 1 d . . .
C2 C 0.7181(2) 0.7651(3) 0.45265(18) 0.0231(5) Uani 1 1 d . . .
C3 C 0.8084(2) 0.7251(3) 0.5630(2) 0.0243(5) Uani 1 1 d . . .
C4 C 0.9381(2) 0.6455(3) 0.58502(19) 0.0239(5) Uani 1 1 d . . .
C5 C 0.9754(2) 0.6063(3) 0.49305(19) 0.0259(5) Uani 1 1 d . . .
C6 C 0.8882(2) 0.6487(3) 0.38228(19) 0.0250(5) Uani 1 1 d . . .
C7 C 1.0352(3) 0.6022(4) 0.7047(2) 0.0293(5) Uani 1 1 d . . .
C8 C 0.5587(2) 0.5914(3) 0.15690(17) 0.0198(4) Uani 1 1 d . . .
C9 C 0.4794(2) 0.6336(3) 0.02831(18) 0.0219(5) Uani 1 1 d . . .
C10 C 0.3346(2) 0.5661(3) 0.00463(18) 0.0213(4) Uani 1 1 d . . .
C11 C 0.3185(2) 0.5123(3) 0.09807(18) 0.0220(4) Uani 1 1 d . . .
C12 C 0.4510(2) 0.5293(3) 0.20540(18) 0.0204(4) Uani 1 1 d . . .
C13 C 0.6598(2) 0.4411(3) 0.17607(17) 0.0221(5) Uani 1 1 d . . .
C14 C 0.5103(2) 0.3561(3) 0.26637(18) 0.0224(5) Uani 1 1 d . . .
C15 C 0.6031(3) 0.2181(4) 0.4460(2) 0.0271(5) Uani 1 1 d . . .
C16 C 0.6870(3) 0.2619(4) 0.5688(2) 0.0303(6) Uani 1 1 d . . .
C17 C 0.1849(2) 0.4567(3) 0.10621(18) 0.0224(5) Uani 1 1 d . . .
C18 C -0.0602(2) 0.4265(4) 0.0060(2) 0.0299(5) Uani 1 1 d . . .
C19 C -0.1641(3) 0.4350(4) -0.1148(2) 0.0361(6) Uani 1 1 d . . .
H2 H 0.630(3) 0.815(4) 0.438(2) 0.015(5) Uiso 1 1 d . . .
H3 H 0.785(3) 0.759(5) 0.630(3) 0.038(8) Uiso 1 1 d . . .
H5 H 1.066(3) 0.549(4) 0.506(2) 0.026(7) Uiso 1 1 d . . .
H6 H 0.915(3) 0.625(4) 0.315(2) 0.023(6) Uiso 1 1 d . . .
H7A H 1.016(4) 0.488(6) 0.723(3) 0.052(10) Uiso 1 1 d . . .
H7B H 1.026(4) 0.677(5) 0.758(3) 0.047(9) Uiso 1 1 d . . .
H7C H 1.129(4) 0.605(6) 0.713(3) 0.060(11) Uiso 1 1 d . . .
H9A H 0.525(3) 0.582(4) -0.016(2) 0.024(7) Uiso 1 1 d . . .
H9B H 0.477(2) 0.756(4) 0.015(2) 0.016(6) Uiso 1 1 d . . .
H10 H 0.266(3) 0.571(4) -0.065(2) 0.025(6) Uiso 1 1 d . . .
H12 H 0.441(2) 0.608(4) 0.259(2) 0.015(6) Uiso 1 1 d . . .
H14 H 0.450(3) 0.256(4) 0.243(2) 0.012(5) Uiso 1 1 d . . .
H15A H 0.520(3) 0.152(4) 0.434(2) 0.028(7) Uiso 1 1 d . . .
H15B H 0.657(3) 0.143(4) 0.416(3) 0.031(8) Uiso 1 1 d . . .
H16A H 0.711(3) 0.157(4) 0.614(3) 0.026(7) Uiso 1 1 d . . .
H16B H 0.763(3) 0.328(4) 0.573(2) 0.021(6) Uiso 1 1 d . . .
H16C H 0.624(4) 0.339(5) 0.599(3) 0.044(9) Uiso 1 1 d . . .
H18A H -0.073(3) 0.512(4) 0.057(2) 0.021(6) Uiso 1 1 d . . .
H18B H -0.062(2) 0.319(4) 0.039(2) 0.016(6) Uiso 1 1 d . . .
H19A H -0.252(3) 0.419(5) -0.119(2) 0.031(7) Uiso 1 1 d . . .
H19B H -0.153(3) 0.343(4) -0.165(2) 0.019(6) Uiso 1 1 d . . .
H19C H -0.160(3) 0.544(5) -0.150(3) 0.033(8) Uiso 1 1 d . . .

loop_
_atom_site_aniso_label
_atom_site_aniso_U_11
_atom_site_aniso_U_22
_atom_site_aniso_U_33
_atom_site_aniso_U_23
_atom_site_aniso_U_13
_atom_site_aniso_U_12
S1 0.0242(2) 0.0239(3) 0.0169(2) 0.00114(19) 0.00409(18) -0.0030(2)
O1 0.0315(8) 0.0239(9) 0.0256(8) -0.0012(6) 0.0026(6) 0.0021(7)
O2 0.0273(7) 0.0249(8) 0.0221(7) 0.0029(7) 0.0111(6) 0.0048(7)
O3 0.0246(7) 0.0334(9) 0.0235(8) -0.0019(7) 0.0113(6) -0.0006(7)
O4 0.0300(8) 0.0252(8) 0.0150(7) 0.0012(6) 0.0068(6) 0.0008(7)
O5 0.0287(8) 0.0451(11) 0.0233(8) 0.0051(7) 0.0107(7) -0.0045(8)
O6 0.0194(7) 0.0410(11) 0.0211(7) 0.0014(7) 0.0062(6) -0.0044(7)
C1 0.0215(9) 0.0227(10) 0.0203(10) -0.0009(9) 0.0043(8) -0.0040(9)
C2 0.0227(10) 0.0231(13) 0.0224(10) -0.0008(8) 0.0075(8) -0.0011(9)
C3 0.0272(10) 0.0263(12) 0.0207(11) -0.0028(8) 0.0104(9) -0.0035(9)
C4 0.0256(10) 0.0239(12) 0.0198(11) -0.0012(8) 0.0058(9) -0.0036(9)
C5 0.0211(10) 0.0294(13) 0.0246(12) -0.0037(9) 0.0059(9) -0.0011(9)
C6 0.0250(10) 0.0307(13) 0.0193(11) -0.0027(9) 0.0087(9) -0.0032(9)
C7 0.0283(11) 0.0358(15) 0.0201(12) 0.0002(10) 0.0050(9) 0.0002(11)
C8 0.0209(9) 0.0221(12) 0.0144(10) -0.0017(8) 0.0044(8) -0.0039(9)
C9 0.0232(10) 0.0258(13) 0.0159(10) 0.0012(9) 0.0064(8) 0.0005(9)
C10 0.0210(9) 0.0251(11) 0.0154(10) -0.0016(8) 0.0043(8) 0.0008(9)
C11 0.0230(10) 0.0226(11) 0.0195(10) -0.0004(8) 0.0072(8) 0.0023(9)
C12 0.0224(10) 0.0246(12) 0.0142(9) -0.0011(8) 0.0072(8) -0.0007(9)
C13 0.0235(10) 0.0262(12) 0.0140(9) -0.0033(8) 0.0043(8) -0.0021(9)
C14 0.0227(9) 0.0281(12) 0.0168(10) 0.0003(9) 0.0082(8) 0.0006(9)
C15 0.0335(11) 0.0258(12) 0.0222(11) 0.0058(9) 0.0108(10) 0.0015(11)
C16 0.0321(11) 0.0347(15) 0.0219(11) 0.0060(10) 0.0080(10) 0.0022(11)
C17 0.0237(10) 0.0233(12) 0.0181(10) -0.0012(8) 0.0056(8) 0.0002(9)
C18 0.0223(11) 0.0400(15) 0.0289(12) 0.0019(11) 0.0114(10) -0.0037(10)
C19 0.0220(11) 0.0461(16) 0.0357(14) 0.0089(12) 0.0061(10) -0.0042(11)

loop_
_atom_type_symbol
_atom_type_description
_atom_type_scat_dispersion_real
_atom_type_scat_dispersion_imag
_atom_type_scat_source
C C 0.0181 0.0091 'International Tables Vol C Tables 4.2.6.8 and 6.1.1.4'
H H 0.0000 0.0000 'International Tables Vol C Tables 4.2.6.8 and 6.1.1.4'
O O 0.0492 0.0322 'International Tables Vol C Tables 4.2.6.8 and 6.1.1.4'
S S 0.3331 0.5567 'International Tables Vol C Tables 4.2.6.8 and 6.1.1.4'

loop_
_geom_angle_atom_site_label_1
_geom_angle_atom_site_label_2
_geom_angle_atom_site_label_3
_geom_angle
_geom_angle_site_symmetry_1
_geom_angle_site_symmetry_3
_geom_angle_publ_flag
O1 S1 C1 107.61(10) . . ?
O1 S1 C8 103.51(10) . . ?
C1 S1 C8 101.88(10) . . ?
C13 O2 C14 112.08(18) . . ?
C14 O4 C15 113.16(17) . . ?
C17 O6 C18 115.39(16) . . ?
C2 C1 C6 121.2(2) . . ?
C2 C1 S1 119.69(17) . . ?
C6 C1 S1 118.79(17) . . ?
C1 C2 C3 119.0(2) . . ?
C1 C2 H2 120.2(15) . . ?
C3 C2 H2 120.8(15) . . ?
C2 C3 C4 121.2(2) . . ?
C2 C3 H3 120.9(17) . . ?
C4 C3 H3 117.7(17) . . ?
C5 C4 C3 118.5(2) . . ?
C5 C4 C7 120.6(2) . . ?
C3 C4 C7 120.9(2) . . ?
C6 C5 C4 121.2(2) . . ?
C6 C5 H5 118.2(16) . . ?
C4 C5 H5 120.5(16) . . ?
C5 C6 C1 118.8(2) . . ?
C5 C6 H6 122.1(15) . . ?
C1 C6 H6 119.1(15) . . ?
C4 C7 H7A 110(2) . . ?
C4 C7 H7B 113(2) . . ?
H7A C7 H7B 107(3) . . ?
C4 C7 H7C 112(2) . . ?
H7A C7 H7C 108(4) . . ?
H7B C7 H7C 108(3) . . ?
C13 C8 C12 105.30(18) . . ?
C13 C8 C9 112.36(17) . . ?
C12 C8 C9 108.33(16) . . ?
C13 C8 S1 111.22(14) . . ?
C12 C8 S1 114.29(15) . . ?
C9 C8 S1 105.46(15) . . ?
C10 C9 C8 102.82(17) . . ?
C10 C9 H9A 114.8(17) . . ?
C8 C9 H9A 111.1(17) . . ?
C10 C9 H9B 110.4(15) . . ?
C8 C9 H9B 111.3(15) . . ?
H9A C9 H9B 107(3) . . ?
C11 C10 C9 112.70(19) . . ?
C11 C10 H10 124.5(18) . . ?
C9 C10 H10 122.6(18) . . ?
C10 C11 C17 126.22(19) . . ?
C10 C11 C12 113.35(19) . . ?
C17 C11 C12 120.15(18) . . ?
C11 C12 C14 115.16(19) . . ?
C11 C12 C8 101.98(16) . . ?
C14 C12 C8 104.90(17) . . ?
C11 C12 H12 113.1(15) . . ?
C14 C12 H12 108.8(16) . . ?
C8 C12 H12 112.4(16) . . ?
O3 C13 O2 122.5(2) . . ?
O3 C13 C8 126.7(2) . . ?
O2 C13 C8 110.78(18) . . ?
O4 C14 O2 109.24(17) . . ?
O4 C14 C12 109.91(18) . . ?
O2 C14 C12 105.82(17) . . ?
O4 C14 H14 111.8(14) . . ?
O2 C14 H14 103.2(14) . . ?
C12 C14 H14 116.3(14) . . ?
O4 C15 C16 108.6(2) . . ?
O4 C15 H15A 107.3(18) . . ?
C16 C15 H15A 114.4(17) . . ?
O4 C15 H15B 112.3(19) . . ?
C16 C15 H15B 110.5(17) . . ?
H15A C15 H15B 104(3) . . ?
C15 C16 H16A 110.1(17) . . ?
C15 C16 H16B 108.7(17) . . ?
H16A C16 H16B 114(2) . . ?
C15 C16 H16C 108.1(19) . . ?
H16A C16 H16C 108(3) . . ?
H16B C16 H16C 108(3) . . ?
O5 C17 O6 124.73(19) . . ?
O5 C17 C11 123.40(19) . . ?
O6 C17 C11 111.85(17) . . ?
O6 C18 C19 107.26(19) . . ?
O6 C18 H18A 107.3(16) . . ?
C19 C18 H18A 115.4(16) . . ?
O6 C18 H18B 109.5(15) . . ?
C19 C18 H18B 111.7(16) . . ?
H18A C18 H18B 105(2) . . ?
C18 C19 H19A 111.1(18) . . ?
C18 C19 H19B 114.8(15) . . ?
H19A C19 H19B 103(3) . . ?
C18 C19 H19C 112.2(19) . . ?
H19A C19 H19C 109(3) . . ?
H19B C19 H19C 106(2) . . ?

loop_
_geom_bond_atom_site_label_1
_geom_bond_atom_site_label_2
_geom_bond_distance
_geom_bond_site_symmetry_2
_geom_bond_publ_flag
S1 O1 1.4877(18) . ?
S1 C1 1.786(2) . ?
S1 C8 1.857(2) . ?
O2 C13 1.346(3) . ?
O2 C14 1.474(3) . ?
O3 C13 1.199(3) . ?
O4 C14 1.376(3) . ?
O4 C15 1.446(3) . ?
O5 C17 1.203(3) . ?
O6 C17 1.340(3) . ?
O6 C18 1.458(2) . ?
C1 C2 1.384(3) . ?
C1 C6 1.398(3) . ?
C2 C3 1.386(3) . ?
C2 H2 0.94(3) . ?
C3 C4 1.397(3) . ?
C3 H3 1.00(3) . ?
C4 C5 1.394(3) . ?
C4 C7 1.500(3) . ?
C5 C6 1.385(3) . ?
C5 H5 0.99(3) . ?
C6 H6 1.01(3) . ?
C7 H7A 0.94(4) . ?
C7 H7B 0.92(4) . ?
C7 H7C 0.94(4) . ?
C8 C13 1.506(3) . ?
C8 C12 1.538(3) . ?
C8 C9 1.553(3) . ?
C9 C10 1.498(3) . ?
C9 H9A 0.95(3) . ?
C9 H9B 0.94(3) . ?
C10 C11 1.325(3) . ?
C10 H10 0.89(3) . ?
C11 C17 1.483(3) . ?
C11 C12 1.520(3) . ?
C12 C14 1.535(3) . ?
C12 H12 0.94(3) . ?
C14 H14 0.96(3) . ?
C15 C16 1.501(3) . ?
C15 H15A 0.96(3) . ?
C15 H15B 0.97(3) . ?
C16 H16A 0.96(3) . ?
C16 H16B 0.92(3) . ?
C16 H16C 1.05(4) . ?
C18 C19 1.498(3) . ?
C18 H18A 0.97(3) . ?
C18 H18B 0.92(3) . ?
C19 H19A 0.90(3) . ?
C19 H19B 0.99(3) . ?
C19 H19C 0.95(4) . ?

loop_
_geom_torsion_atom_site_label_1
_geom_torsion_atom_site_label_2
_geom_torsion_atom_site_label_3
_geom_torsion_atom_site_label_4
_geom_torsion
_geom_torsion_site_symmetry_1
_geom_torsion_site_symmetry_2
_geom_torsion_site_symmetry_3
_geom_torsion_site_symmetry_4
_geom_torsion_publ_flag
O1 S1 C1 C2 6.4(2) . . . . ?
C8 S1 C1 C2 -102.1(2) . . . . ?
O1 S1 C1 C6 -166.83(19) . . . . ?
C8 S1 C1 C6 84.7(2) . . . . ?
C6 C1 C2 C3 -0.5(4) . . . . ?
S1 C1 C2 C3 -173.60(18) . . . . ?
C1 C2 C3 C4 -0.4(3) . . . . ?
C2 C3 C4 C5 -0.2(4) . . . . ?
C2 C3 C4 C7 -179.9(2) . . . . ?
C3 C4 C5 C6 1.6(4) . . . . ?
C7 C4 C5 C6 -178.6(2) . . . . ?
C4 C5 C6 C1 -2.5(4) . . . . ?
C2 C1 C6 C5 2.0(4) . . . . ?
S1 C1 C6 C5 175.09(19) . . . . ?
O1 S1 C8 C13 -161.54(15) . . . . ?
C1 S1 C8 C13 -49.92(17) . . . . ?
O1 S1 C8 C12 -42.48(17) . . . . ?
C1 S1 C8 C12 69.14(16) . . . . ?
O1 S1 C8 C9 76.39(15) . . . . ?
C1 S1 C8 C9 -171.99(14) . . . . ?
C13 C8 C9 C10 106.9(2) . . . . ?
C12 C8 C9 C10 -9.0(2) . . . . ?
S1 C8 C9 C10 -131.75(16) . . . . ?
C8 C9 C10 C11 6.2(3) . . . . ?
C9 C10 C11 C17 172.9(2) . . . . ?
C9 C10 C11 C12 -1.0(3) . . . . ?
C10 C11 C12 C14 -117.8(2) . . . . ?
C17 C11 C12 C14 68.0(3) . . . . ?
C10 C11 C12 C8 -4.8(3) . . . . ?
C17 C11 C12 C8 -179.1(2) . . . . ?
C13 C8 C12 C11 -112.03(18) . . . . ?
C9 C8 C12 C11 8.4(2) . . . . ?
S1 C8 C12 C11 125.62(16) . . . . ?
C13 C8 C12 C14 8.4(2) . . . . ?
C9 C8 C12 C14 128.80(18) . . . . ?
S1 C8 C12 C14 -113.97(17) . . . . ?
C14 O2 C13 O3 178.93(19) . . . . ?
C14 O2 C13 C8 -3.9(2) . . . . ?
C12 C8 C13 O3 173.9(2) . . . . ?
C9 C8 C13 O3 56.2(3) . . . . ?
S1 C8 C13 O3 -61.8(3) . . . . ?
C12 C8 C13 O2 -3.1(2) . . . . ?
C9 C8 C13 O2 -120.84(19) . . . . ?
S1 C8 C13 O2 121.19(16) . . . . ?
C15 O4 C14 O2 -71.0(2) . . . . ?
C15 O4 C14 C12 173.27(17) . . . . ?
C13 O2 C14 O4 -108.97(19) . . . . ?
C13 O2 C14 C12 9.3(2) . . . . ?
C11 C12 C14 O4 -141.47(18) . . . . ?
C8 C12 C14 O4 107.29(19) . . . . ?
C11 C12 C14 O2 100.7(2) . . . . ?
C8 C12 C14 O2 -10.5(2) . . . . ?
C14 O4 C15 C16 166.43(19) . . . . ?
C18 O6 C17 O5 6.5(3) . . . . ?
C18 O6 C17 C11 -171.9(2) . . . . ?
C10 C11 C17 O5 -174.4(2) . . . . ?
C12 C11 C17 O5 -0.9(4) . . . . ?
C10 C11 C17 O6 3.9(3) . . . . ?
C12 C11 C17 O6 177.42(19) . . . . ?
C17 O6 C18 C19 178.6(2) . . . . ?
